data_4071405
loop_
_publ_author_name
'Sunada, Yusuke'
'Fujimura, Yoshiki'
'Nagashima, Hideo'

_publ_section_title
;
 &#x201C;Synergistic Effects of Two Si&#x2212;H Groups and a Metal
 Center&#x201D; in Transition Metal-Catalyzed Hydrosilylation of
 Unsaturated Molecules: A Mechanistic Study of the RhCl(PPh3)3-Catalyzed
 Hydrosilylation of Ketones with 1,2-Bis(dimethylsilyl)benzene
;
_journal_issue 14
_journal_name_full Organometallics
_journal_page_first 3502
_journal_paper_doi 10.1021/om800151w
_journal_volume 27
_journal_year 2008
_chemical_formula_moiety 'C46 H46 P2 Rh Si2 '
_chemical_formula_sum 'C46 H46 P2 Rh Si2'
_chemical_formula_weight 819.89
_space_group_IT_number 14
_symmetry_cell_setting monoclinic
_symmetry_Int_Tables_number 14
_symmetry_space_group_name_Hall '-P 2yn'
_symmetry_space_group_name_H-M 'P 1 21/n 1'
_cell_angle_alpha 90.0000
_cell_angle_beta 101.9792(14)
_cell_angle_gamma 90.0000
_cell_formula_units_Z 4
_cell_length_a 10.7863(11)
_cell_length_b 17.5377(18)
_cell_length_c 21.737(2)
_cell_measurement_reflns_used 9675
_cell_measurement_temperature 123.1
_cell_measurement_theta_max 27.5
_cell_measurement_theta_min 3.0
_cell_volume 4022.4(7)
_computing_cell_refinement CrystalClear
_computing_data_collection CrystalClear
_computing_data_reduction CrystalStructure
_computing_publication_material 'CrystalStructure 3.8'
_computing_structure_refinement SHELXL
_computing_structure_solution SIR92
_diffrn_detector_area_resol_mean 7.31
_diffrn_measured_fraction_theta_full 0.988
_diffrn_measured_fraction_theta_max 0.988
_diffrn_measurement_device_type 'Rigaku Saturn'
_diffrn_measurement_method \w
_diffrn_radiation_type 'Mo K\a'
_diffrn_radiation_wavelength 0.71070
_diffrn_reflns_av_R_equivalents 0.029
_diffrn_reflns_limit_h_max 10
_diffrn_reflns_limit_h_min -14
_diffrn_reflns_limit_k_max 22
_diffrn_reflns_limit_k_min -22
_diffrn_reflns_limit_l_max 25
_diffrn_reflns_limit_l_min -28
_diffrn_reflns_number 32273
_diffrn_reflns_theta_full 27.48
_diffrn_reflns_theta_max 27.48
_exptl_absorpt_coefficient_mu 0.594
_exptl_absorpt_correction_T_max 0.915
_exptl_absorpt_correction_T_min 0.841
_exptl_absorpt_correction_type multi-scan
_exptl_absorpt_process_details 'Jacobson, R. (1998) Private communication'
_exptl_crystal_colour orange
_exptl_crystal_density_diffrn 1.354
_exptl_crystal_density_method 'not measured'
_exptl_crystal_description platelet
_exptl_crystal_F_000 1700.00
_exptl_crystal_size_max 0.20
_exptl_crystal_size_mid 0.18
_exptl_crystal_size_min 0.15
_refine_diff_density_max 2.95
_refine_diff_density_min -2.51
_refine_ls_extinction_method none
_refine_ls_goodness_of_fit_ref 1.105
_refine_ls_hydrogen_treatment refall
_refine_ls_number_parameters 461
_refine_ls_number_reflns 9096
_refine_ls_R_factor_gt 0.0685
_refine_ls_shift/su_max 0.0000
_refine_ls_structure_factor_coef Fsqd
_refine_ls_weighting_details 'w = 1/[\s^2^(Fo^2^)+(0.0481P)^2^+15.0124P] where P=(Fo^2^+2Fc^2^)/3'
_refine_ls_weighting_scheme calc
_refine_ls_wR_factor_ref 0.1573
_reflns_number_gt 7802
_reflns_number_total 9096
_reflns_threshold_expression F^2^>2.0\s(F^2^)
_cod_data_source_file om800151w-file001.cif
_cod_data_source_block '_Rh(Si-Si)(PPh3)2(H)'
_cod_original_formula_sum 'C46 H46 P2 Rh Si2 '
_cod_database_code 4071405

loop_
_symmetry_equiv_pos_site_id
_symmetry_equiv_pos_as_xyz
1 +X,+Y,+Z
2 1/2-X,1/2+Y,1/2-Z
3 -X,-Y,-Z
4 1/2+X,1/2-Y,1/2+Z

loop_
_atom_site_label
_atom_site_type_symbol
_atom_site_fract_x
_atom_site_fract_y
_atom_site_fract_z
_atom_site_U_iso_or_equiv
_atom_site_adp_type
_atom_site_occupancy
_atom_site_symmetry_multiplicity
_atom_site_calc_flag
_atom_site_refinement_flags
Rh(1) Rh 0.24269(3) 0.24731(2) 0.223219(16) 0.03748(12) Uani 1.00 1 d .
P(1) P 0.45819(11) 0.28768(6) 0.23514(5) 0.0319(2) Uani 1.00 1 d .
P(2) P 0.16420(10) 0.23816(6) 0.11527(6) 0.0386(2) Uani 1.00 1 d .
Si(1) Si 0.10386(10) 0.32889(6) 0.25614(5) 0.0293(2) Uani 1.00 1 d .
Si(2) Si 0.22796(18) 0.17951(9) 0.31228(8) 0.0629(4) Uani 1.00 1 d .
C(1) C 0.0641(4) 0.2962(2) 0.33216(19) 0.0358(8) Uani 1.00 1 d .
C(2) C 0.1181(5) 0.2283(3) 0.3573(2) 0.0505(12) Uani 1.00 1 d .
C(3) C 0.0850(5) 0.1993(3) 0.4122(2) 0.0615(16) Uani 1.00 1 d .
C(4) C -0.0009(4) 0.2371(3) 0.4405(2) 0.0581(15) Uani 1.00 1 d .
C(5) C -0.0537(4) 0.3048(3) 0.4160(2) 0.0501(12) Uani 1.00 1 d .
C(6) C -0.0212(4) 0.3348(2) 0.3625(2) 0.0423(10) Uani 1.00 1 d .
C(7) C 0.1787(4) 0.4267(2) 0.2652(2) 0.0482(11) Uani 1.00 1 d .
C(8) C -0.0551(3) 0.3461(2) 0.2030(2) 0.0361(8) Uani 1.00 1 d .
C(9) C 0.3798(7) 0.1531(5) 0.3706(3) 0.118(3) Uani 1.00 1 d .
C(10) C 0.1512(10) 0.0846(3) 0.2892(5) 0.140(4) Uani 1.00 1 d .
C(11) C 0.5238(4) 0.3546(2) 0.29881(19) 0.0361(9) Uani 1.00 1 d .
C(12) C 0.6200(4) 0.4053(2) 0.2942(2) 0.0429(10) Uani 1.00 1 d .
C(13) C 0.6741(5) 0.4521(2) 0.3441(2) 0.0480(11) Uani 1.00 1 d .
C(14) C 0.6320(5) 0.4488(2) 0.4001(2) 0.0478(11) Uani 1.00 1 d .
C(15) C 0.5367(7) 0.3994(3) 0.4052(2) 0.0671(17) Uani 1.00 1 d .
C(16) C 0.4813(6) 0.3530(3) 0.3551(2) 0.0647(17) Uani 1.00 1 d .
C(17) C 0.5095(3) 0.3346(2) 0.16914(18) 0.0304(7) Uani 1.00 1 d .
C(18) C 0.4494(4) 0.4028(2) 0.1472(2) 0.0413(9) Uani 1.00 1 d .
C(19) C 0.4852(4) 0.4431(2) 0.0990(2) 0.0454(10) Uani 1.00 1 d .
C(20) C 0.5798(4) 0.4155(2) 0.0711(2) 0.0406(9) Uani 1.00 1 d .
C(21) C 0.6385(4) 0.3475(2) 0.09113(19) 0.0378(9) Uani 1.00 1 d .
C(22) C 0.6037(3) 0.3073(2) 0.14004(18) 0.0331(8) Uani 1.00 1 d .
C(23) C 0.5686(4) 0.2072(2) 0.25250(18) 0.0332(8) Uani 1.00 1 d .
C(24) C 0.5243(4) 0.1336(2) 0.2377(2) 0.0410(9) Uani 1.00 1 d .
C(25) C 0.6060(5) 0.0719(2) 0.2501(2) 0.0536(12) Uani 1.00 1 d .
C(26) C 0.7317(5) 0.0825(2) 0.2776(2) 0.0517(12) Uani 1.00 1 d .
C(27) C 0.7771(5) 0.1548(2) 0.2922(2) 0.0522(12) Uani 1.00 1 d .
C(28) C 0.6960(4) 0.2170(2) 0.2803(2) 0.0448(10) Uani 1.00 1 d .
C(29) C -0.0029(3) 0.2105(2) 0.0855(2) 0.0396(10) Uani 1.00 1 d .
C(30) C -0.0737(4) 0.1774(2) 0.1242(2) 0.0474(11) Uani 1.00 1 d .
C(31) C -0.1955(4) 0.1513(2) 0.1005(3) 0.0546(13) Uani 1.00 1 d .
C(32) C -0.2473(4) 0.1588(3) 0.0379(3) 0.0585(14) Uani 1.00 1 d .
C(33) C -0.1790(4) 0.1919(3) -0.0013(2) 0.0604(15) Uani 1.00 1 d .
C(34) C -0.0574(4) 0.2190(3) 0.0221(2) 0.0550(13) Uani 1.00 1 d .
C(35) C 0.1817(4) 0.3128(2) 0.0599(2) 0.0455(11) Uani 1.00 1 d .
C(36) C 0.1489(5) 0.3871(2) 0.0745(3) 0.0589(14) Uani 1.00 1 d .
C(37) C 0.1469(5) 0.4462(3) 0.0323(3) 0.0725(18) Uani 1.00 1 d .
C(38) C 0.1790(5) 0.4337(3) -0.0251(3) 0.0695(17) Uani 1.00 1 d .
C(39) C 0.2138(5) 0.3610(3) -0.0402(3) 0.0620(14) Uani 1.00 1 d .
C(40) C 0.2140(4) 0.3014(3) 0.0013(2) 0.0496(11) Uani 1.00 1 d .
C(41) C 0.2450(3) 0.1540(2) 0.09175(19) 0.0346(8) Uani 1.00 1 d .
C(42) C 0.3683(4) 0.1599(2) 0.0827(2) 0.0451(10) Uani 1.00 1 d .
C(43) C 0.4338(4) 0.0950(3) 0.0707(2) 0.0490(11) Uani 1.00 1 d .
C(44) C 0.3789(5) 0.0243(2) 0.0681(2) 0.0478(11) Uani 1.00 1 d .
C(45) C 0.2566(5) 0.0178(2) 0.0776(2) 0.0494(11) Uani 1.00 1 d .
C(46) C 0.1900(4) 0.0822(2) 0.0895(2) 0.0398(9) Uani 1.00 1 d .
H(1) H 0.1222 0.1531 0.4300 0.074 Uiso 1.00 1 c R
H(2) H -0.0236 0.2163 0.4770 0.070 Uiso 1.00 1 c R
H(3) H -0.1123 0.3308 0.4356 0.060 Uiso 1.00 1 c R
H(4) H -0.0567 0.3820 0.3461 0.051 Uiso 1.00 1 c R
H(5) H 0.2281 0.4327 0.3081 0.058 Uiso 1.00 1 c R
H(6) H 0.1121 0.4656 0.2569 0.058 Uiso 1.00 1 c R
H(7) H 0.2345 0.4325 0.2352 0.058 Uiso 1.00 1 c R
H(8) H -0.0490 0.3894 0.1753 0.043 Uiso 1.00 1 c R
H(9) H -0.1178 0.3574 0.2285 0.043 Uiso 1.00 1 c R
H(10) H -0.0811 0.3005 0.1776 0.043 Uiso 1.00 1 c R
H(11) H 0.4107 0.1038 0.3589 0.142 Uiso 1.00 1 c R
H(12) H 0.3623 0.1498 0.4130 0.142 Uiso 1.00 1 c R
H(13) H 0.4443 0.1923 0.3699 0.142 Uiso 1.00 1 c R
H(14) H 0.0592 0.0893 0.2844 0.168 Uiso 1.00 1 c R
H(15) H 0.1835 0.0469 0.3219 0.168 Uiso 1.00 1 c R
H(16) H 0.1709 0.0681 0.2492 0.168 Uiso 1.00 1 c R
H(17) H 0.6496 0.4082 0.2561 0.051 Uiso 1.00 1 c R
H(18) H 0.7401 0.4863 0.3399 0.058 Uiso 1.00 1 c R
H(19) H 0.6688 0.4806 0.4345 0.057 Uiso 1.00 1 c R
H(20) H 0.5078 0.3966 0.4436 0.080 Uiso 1.00 1 c R
H(21) H 0.4138 0.3199 0.3593 0.078 Uiso 1.00 1 c R
H(22) H 0.3830 0.4218 0.1657 0.050 Uiso 1.00 1 c R
H(23) H 0.4445 0.4900 0.0852 0.055 Uiso 1.00 1 c R
H(24) H 0.6045 0.4433 0.0381 0.049 Uiso 1.00 1 c R
H(25) H 0.7028 0.3280 0.0715 0.045 Uiso 1.00 1 c R
H(26) H 0.6449 0.2605 0.1537 0.040 Uiso 1.00 1 c R
H(27) H 0.4375 0.1256 0.2191 0.049 Uiso 1.00 1 c R
H(28) H 0.5749 0.0219 0.2395 0.064 Uiso 1.00 1 c R
H(29) H 0.7869 0.0399 0.2864 0.062 Uiso 1.00 1 c R
H(30) H 0.8641 0.1623 0.3105 0.063 Uiso 1.00 1 c R
H(31) H 0.7278 0.2668 0.2912 0.054 Uiso 1.00 1 c R
H(32) H -0.0385 0.1724 0.1679 0.057 Uiso 1.00 1 c R
H(33) H -0.2429 0.1282 0.1277 0.065 Uiso 1.00 1 c R
H(34) H -0.3309 0.1410 0.0216 0.070 Uiso 1.00 1 c R
H(35) H -0.2149 0.1964 -0.0449 0.072 Uiso 1.00 1 c R
H(36) H -0.0116 0.2434 -0.0052 0.066 Uiso 1.00 1 c R
H(37) H 0.1276 0.3968 0.1141 0.071 Uiso 1.00 1 c R
H(38) H 0.1233 0.4959 0.0429 0.087 Uiso 1.00 1 c R
H(39) H 0.1772 0.4744 -0.0541 0.083 Uiso 1.00 1 c R
H(40) H 0.2377 0.3522 -0.0793 0.074 Uiso 1.00 1 c R
H(41) H 0.2364 0.2517 -0.0101 0.060 Uiso 1.00 1 c R
H(42) H 0.4080 0.2084 0.0846 0.054 Uiso 1.00 1 c R
H(43) H 0.5180 0.0999 0.0643 0.059 Uiso 1.00 1 c R
H(44) H 0.4243 -0.0197 0.0599 0.057 Uiso 1.00 1 c R
H(45) H 0.2177 -0.0310 0.0759 0.059 Uiso 1.00 1 c R
H(46) H 0.1060 0.0770 0.0961 0.048 Uiso 1.00 1 c R

loop_
_atom_site_aniso_label
_atom_site_aniso_U_11
_atom_site_aniso_U_22
_atom_site_aniso_U_33
_atom_site_aniso_U_12
_atom_site_aniso_U_13
_atom_site_aniso_U_23
Rh(1) 0.03357(18) 0.0437(2) 0.0417(2) 0.01130(14) 0.02282(14) 0.01332(14)
P(1) 0.0487(6) 0.0216(4) 0.0267(4) 0.0037(4) 0.0109(4) 0.0000(3)
P(2) 0.0307(5) 0.0367(5) 0.0545(6) -0.0099(4) 0.0229(4) -0.0143(4)
Si(1) 0.0321(5) 0.0255(4) 0.0305(5) -0.0005(4) 0.0067(4) -0.0027(4)
Si(2) 0.0898(11) 0.0444(7) 0.0733(10) 0.0318(7) 0.0605(9) 0.0297(7)
C(1) 0.038(2) 0.042(2) 0.0279(18) 0.0077(17) 0.0098(16) -0.0001(16)
C(2) 0.058(2) 0.063(3) 0.038(2) 0.023(2) 0.026(2) 0.016(2)
C(3) 0.060(3) 0.087(4) 0.045(2) 0.036(3) 0.029(2) 0.034(2)
C(4) 0.044(2) 0.102(4) 0.032(2) 0.020(2) 0.018(2) 0.018(2)
C(5) 0.040(2) 0.079(3) 0.033(2) 0.010(2) 0.0131(19) -0.009(2)
C(6) 0.042(2) 0.046(2) 0.038(2) 0.0109(19) 0.0074(18) -0.0084(19)
C(7) 0.042(2) 0.030(2) 0.070(3) -0.0018(18) 0.008(2) -0.008(2)
C(8) 0.036(2) 0.037(2) 0.036(2) 0.0047(16) 0.0082(16) -0.0021(16)
C(9) 0.128(6) 0.153(7) 0.101(5) 0.112(6) 0.086(5) 0.095(5)
C(10) 0.213(10) 0.030(2) 0.238(11) 0.002(4) 0.186(10) 0.009(4)
C(11) 0.059(2) 0.0212(17) 0.0301(19) 0.0035(17) 0.0135(18) -0.0012(14)
C(12) 0.055(2) 0.040(2) 0.038(2) -0.002(2) 0.019(2) -0.0088(18)
C(13) 0.060(3) 0.039(2) 0.047(2) -0.009(2) 0.016(2) -0.010(2)
C(14) 0.072(3) 0.037(2) 0.035(2) -0.003(2) 0.010(2) -0.0084(18)
C(15) 0.124(5) 0.052(3) 0.032(2) -0.029(3) 0.032(2) -0.008(2)
C(16) 0.116(5) 0.050(2) 0.034(2) -0.039(3) 0.030(2) -0.008(2)
C(17) 0.037(2) 0.0256(17) 0.0293(18) -0.0007(15) 0.0092(15) -0.0017(14)
C(18) 0.052(2) 0.032(2) 0.046(2) 0.0092(18) 0.021(2) 0.0079(18)
C(19) 0.059(2) 0.035(2) 0.045(2) 0.009(2) 0.018(2) 0.0124(19)
C(20) 0.048(2) 0.045(2) 0.030(2) -0.0070(19) 0.0096(18) 0.0034(17)
C(21) 0.036(2) 0.046(2) 0.032(2) -0.0013(18) 0.0107(16) -0.0045(17)
C(22) 0.038(2) 0.0318(19) 0.0286(18) 0.0024(16) 0.0048(15) -0.0038(15)
C(23) 0.051(2) 0.0242(17) 0.0255(17) 0.0068(16) 0.0097(16) 0.0017(14)
C(24) 0.053(2) 0.028(2) 0.045(2) 0.0020(18) 0.019(2) -0.0005(17)
C(25) 0.075(3) 0.023(2) 0.065(3) 0.006(2) 0.020(2) 0.000(2)
C(26) 0.075(3) 0.036(2) 0.042(2) 0.022(2) 0.008(2) -0.0005(19)
C(27) 0.062(3) 0.044(2) 0.042(2) 0.013(2) -0.008(2) -0.007(2)
C(28) 0.059(2) 0.028(2) 0.041(2) 0.0089(19) -0.006(2) -0.0054(17)
C(29) 0.0293(19) 0.031(2) 0.063(2) -0.0060(15) 0.0186(19) -0.0193(19)
C(30) 0.033(2) 0.031(2) 0.082(3) 0.0003(17) 0.022(2) 0.004(2)
C(31) 0.033(2) 0.034(2) 0.102(4) -0.0044(18) 0.025(2) 0.000(2)
C(32) 0.030(2) 0.049(2) 0.099(4) -0.005(2) 0.019(2) -0.022(2)
C(33) 0.039(2) 0.075(3) 0.070(3) -0.015(2) 0.018(2) -0.035(3)
C(34) 0.039(2) 0.071(3) 0.062(3) -0.017(2) 0.026(2) -0.032(2)
C(35) 0.028(2) 0.035(2) 0.077(3) -0.0096(16) 0.018(2) -0.010(2)
C(36) 0.046(2) 0.038(2) 0.095(4) -0.004(2) 0.020(2) -0.011(2)
C(37) 0.050(3) 0.040(2) 0.124(6) -0.003(2) 0.008(3) 0.004(3)
C(38) 0.047(3) 0.054(3) 0.104(5) -0.013(2) 0.006(3) 0.022(3)
C(39) 0.046(2) 0.066(3) 0.077(3) -0.013(2) 0.018(2) 0.018(3)
C(40) 0.042(2) 0.045(2) 0.068(3) -0.009(2) 0.023(2) -0.001(2)
C(41) 0.035(2) 0.039(2) 0.033(2) -0.0019(16) 0.0150(16) -0.0050(16)
C(42) 0.039(2) 0.047(2) 0.053(2) -0.0073(19) 0.019(2) -0.014(2)
C(43) 0.037(2) 0.064(3) 0.049(2) 0.009(2) 0.016(2) -0.011(2)
C(44) 0.058(2) 0.050(2) 0.037(2) 0.019(2) 0.014(2) -0.000(2)
C(45) 0.066(3) 0.036(2) 0.051(2) 0.004(2) 0.023(2) 0.004(2)
C(46) 0.045(2) 0.036(2) 0.044(2) -0.0013(18) 0.0222(19) 0.0014(18)

loop_
_atom_type_symbol
_atom_type_description
_atom_type_scat_dispersion_real
_atom_type_scat_dispersion_imag
_atom_type_scat_source
C C 0.003 0.002
;
International Tables for Crystallography
(1992, Vol. C, Tables 4.2.6.8 and 6.1.1.4)
;
H H 0.000 0.000
;
International Tables for Crystallography
(1992, Vol. C, Table 6.1.1.4)
;
Rh Rh -1.118 0.919
;
International Tables for Crystallography
(1992, Vol. C, Tables 4.2.6.8 and 6.1.1.4)
;
Si Si 0.082 0.070
;
International Tables for Crystallography
(1992, Vol. C, Tables 4.2.6.8 and 6.1.1.4)
;
P P 0.102 0.094
;
International Tables for Crystallography
(1992, Vol. C, Tables 4.2.6.8 and 6.1.1.4)
;

loop_
_geom_angle_atom_site_label_1
_geom_angle_atom_site_label_2
_geom_angle_atom_site_label_3
_geom_angle
_geom_angle_publ_flag
P(1) Rh(1) P(2) 105.75(4) yes
P(1) Rh(1) Si(1) 117.71(3) yes
P(1) Rh(1) Si(2) 107.25(5) yes
P(2) Rh(1) Si(1) 103.49(3) yes
P(2) Rh(1) Si(2) 137.44(5) yes
Si(1) Rh(1) Si(2) 84.05(5) yes
Rh(1) P(1) C(11) 118.92(16) yes
Rh(1) P(1) C(17) 119.46(12) yes
Rh(1) P(1) C(23) 111.69(14) yes
C(11) P(1) C(17) 99.82(18) yes
C(11) P(1) C(23) 101.75(18) yes
C(17) P(1) C(23) 102.54(19) yes
Rh(1) P(2) C(29) 119.68(17) yes
Rh(1) P(2) C(35) 123.55(15) yes
Rh(1) P(2) C(41) 103.95(12) yes
C(29) P(2) C(35) 100.7(2) yes
C(29) P(2) C(41) 100.11(19) yes
C(35) P(2) C(41) 105.9(2) yes
Rh(1) Si(1) C(1) 111.52(14) yes
Rh(1) Si(1) C(7) 107.88(17) yes
Rh(1) Si(1) C(8) 118.68(14) yes
C(1) Si(1) C(7) 110.9(2) yes
C(1) Si(1) C(8) 104.07(19) yes
C(7) Si(1) C(8) 103.48(19) yes
Rh(1) Si(2) C(2) 111.18(17) yes
Rh(1) Si(2) C(9) 118.9(2) yes
Rh(1) Si(2) C(10) 109.6(3) yes
C(2) Si(2) C(9) 108.0(3) yes
C(2) Si(2) C(10) 104.5(4) yes
C(9) Si(2) C(10) 103.4(3) yes
Si(1) C(1) C(2) 117.1(3) yes
Si(1) C(1) C(6) 123.6(3) yes
C(2) C(1) C(6) 119.3(4) yes
Si(2) C(2) C(1) 116.2(3) yes
Si(2) C(2) C(3) 124.8(4) yes
C(1) C(2) C(3) 119.0(5) yes
C(2) C(3) C(4) 120.9(5) yes
C(3) C(4) C(5) 120.2(5) yes
C(4) C(5) C(6) 119.8(4) yes
C(1) C(6) C(5) 120.8(4) yes
P(1) C(11) C(12) 122.1(3) yes
P(1) C(11) C(16) 120.2(3) yes
C(12) C(11) C(16) 117.6(4) yes
C(11) C(12) C(13) 121.5(4) yes
C(12) C(13) C(14) 120.1(4) yes
C(13) C(14) C(15) 119.1(4) yes
C(14) C(15) C(16) 121.1(5) yes
C(11) C(16) C(15) 120.6(5) yes
P(1) C(17) C(18) 117.1(3) yes
P(1) C(17) C(22) 124.7(2) yes
C(18) C(17) C(22) 118.2(3) yes
C(17) C(18) C(19) 120.8(4) yes
C(18) C(19) C(20) 120.2(4) yes
C(19) C(20) C(21) 119.8(4) yes
C(20) C(21) C(22) 120.1(4) yes
C(17) C(22) C(21) 120.8(3) yes
P(1) C(23) C(24) 119.3(3) yes
P(1) C(23) C(28) 122.3(3) yes
C(24) C(23) C(28) 118.4(3) yes
C(23) C(24) C(25) 120.4(4) yes
C(24) C(25) C(26) 120.5(4) yes
C(25) C(26) C(27) 119.9(4) yes
C(26) C(27) C(28) 120.2(4) yes
C(23) C(28) C(27) 120.7(4) yes
P(2) C(29) C(30) 121.3(3) yes
P(2) C(29) C(34) 120.0(3) yes
C(30) C(29) C(34) 118.5(4) yes
C(29) C(30) C(31) 120.9(5) yes
C(30) C(31) C(32) 120.1(5) yes
C(31) C(32) C(33) 120.0(4) yes
C(32) C(33) C(34) 120.5(5) yes
C(29) C(34) C(33) 120.0(5) yes
P(2) C(35) C(36) 116.9(4) yes
P(2) C(35) C(40) 125.3(3) yes
C(36) C(35) C(40) 117.5(5) yes
C(35) C(36) C(37) 121.0(6) yes
C(36) C(37) C(38) 120.6(5) yes
C(37) C(38) C(39) 119.4(6) yes
C(38) C(39) C(40) 120.3(6) yes
C(35) C(40) C(39) 121.2(5) yes
P(2) C(41) C(42) 120.1(3) yes
P(2) C(41) C(46) 120.9(3) yes
C(42) C(41) C(46) 118.6(4) yes
C(41) C(42) C(43) 120.2(4) yes
C(42) C(43) C(44) 121.0(4) yes
C(43) C(44) C(45) 119.1(4) yes
C(44) C(45) C(46) 120.4(4) yes
C(41) C(46) C(45) 120.6(4) yes
C(2) C(3) H(1) 119.6 no
C(4) C(3) H(1) 119.5 no
C(3) C(4) H(2) 119.9 no
C(5) C(4) H(2) 119.9 no
C(4) C(5) H(3) 120.1 no
C(6) C(5) H(3) 120.1 no
C(1) C(6) H(4) 119.6 no
C(5) C(6) H(4) 119.6 no
Si(1) C(7) H(5) 109.5 no
Si(1) C(7) H(6) 109.5 no
Si(1) C(7) H(7) 109.5 no
H(5) C(7) H(6) 109.5 no
H(5) C(7) H(7) 109.5 no
H(6) C(7) H(7) 109.5 no
Si(1) C(8) H(8) 109.5 no
Si(1) C(8) H(9) 109.5 no
Si(1) C(8) H(10) 109.5 no
H(8) C(8) H(9) 109.5 no
H(8) C(8) H(10) 109.5 no
H(9) C(8) H(10) 109.5 no
Si(2) C(9) H(11) 109.5 no
Si(2) C(9) H(12) 109.5 no
Si(2) C(9) H(13) 109.5 no
H(11) C(9) H(12) 109.5 no
H(11) C(9) H(13) 109.5 no
H(12) C(9) H(13) 109.5 no
Si(2) C(10) H(14) 109.5 no
Si(2) C(10) H(15) 109.5 no
Si(2) C(10) H(16) 109.5 no
H(14) C(10) H(15) 109.5 no
H(14) C(10) H(16) 109.5 no
H(15) C(10) H(16) 109.5 no
C(11) C(12) H(17) 119.2 no
C(13) C(12) H(17) 119.3 no
C(12) C(13) H(18) 120.0 no
C(14) C(13) H(18) 120.0 no
C(13) C(14) H(19) 120.5 no
C(15) C(14) H(19) 120.4 no
C(14) C(15) H(20) 119.5 no
C(16) C(15) H(20) 119.5 no
C(11) C(16) H(21) 119.7 no
C(15) C(16) H(21) 119.7 no
C(17) C(18) H(22) 119.6 no
C(19) C(18) H(22) 119.6 no
C(18) C(19) H(23) 119.9 no
C(20) C(19) H(23) 119.9 no
C(19) C(20) H(24) 120.1 no
C(21) C(20) H(24) 120.1 no
C(20) C(21) H(25) 119.9 no
C(22) C(21) H(25) 119.9 no
C(17) C(22) H(26) 119.6 no
C(21) C(22) H(26) 119.6 no
C(23) C(24) H(27) 119.8 no
C(25) C(24) H(27) 119.8 no
C(24) C(25) H(28) 119.8 no
C(26) C(25) H(28) 119.8 no
C(25) C(26) H(29) 120.1 no
C(27) C(26) H(29) 120.1 no
C(26) C(27) H(30) 119.9 no
C(28) C(27) H(30) 119.9 no
C(23) C(28) H(31) 119.7 no
C(27) C(28) H(31) 119.7 no
C(29) C(30) H(32) 119.5 no
C(31) C(30) H(32) 119.5 no
C(30) C(31) H(33) 120.0 no
C(32) C(31) H(33) 120.0 no
C(31) C(32) H(34) 120.0 no
C(33) C(32) H(34) 120.0 no
C(32) C(33) H(35) 119.8 no
C(34) C(33) H(35) 119.8 no
C(29) C(34) H(36) 120.0 no
C(33) C(34) H(36) 120.0 no
C(35) C(36) H(37) 119.5 no
C(37) C(36) H(37) 119.5 no
C(36) C(37) H(38) 119.7 no
C(38) C(37) H(38) 119.7 no
C(37) C(38) H(39) 120.3 no
C(39) C(38) H(39) 120.3 no
C(38) C(39) H(40) 119.8 no
C(40) C(39) H(40) 119.8 no
C(35) C(40) H(41) 119.4 no
C(39) C(40) H(41) 119.4 no
C(41) C(42) H(42) 119.9 no
C(43) C(42) H(42) 119.9 no
C(42) C(43) H(43) 119.5 no
C(44) C(43) H(43) 119.5 no
C(43) C(44) H(44) 120.4 no
C(45) C(44) H(44) 120.4 no
C(44) C(45) H(45) 119.8 no
C(46) C(45) H(45) 119.8 no
C(41) C(46) H(46) 119.7 no
C(45) C(46) H(46) 119.7 no

loop_
_geom_bond_atom_site_label_1
_geom_bond_atom_site_label_2
_geom_bond_distance
_geom_bond_publ_flag
Rh(1) P(1) 2.3919(12) yes
Rh(1) P(2) 2.3289(12) yes
Rh(1) Si(1) 2.2905(11) yes
Rh(1) Si(2) 2.3053(17) yes
P(1) C(11) 1.840(4) yes
P(1) C(17) 1.836(4) yes
P(1) C(23) 1.834(4) yes
P(2) C(29) 1.849(4) yes
P(2) C(35) 1.815(5) yes
P(2) C(41) 1.840(4) yes
Si(1) C(1) 1.881(4) yes
Si(1) C(7) 1.888(4) yes
Si(1) C(8) 1.882(3) yes
Si(2) C(2) 1.891(6) yes
Si(2) C(9) 1.909(7) yes
Si(2) C(10) 1.881(7) yes
C(1) C(2) 1.387(6) yes
C(1) C(6) 1.412(6) yes
C(2) C(3) 1.410(7) yes
C(3) C(4) 1.383(8) yes
C(4) C(5) 1.375(8) yes
C(5) C(6) 1.386(7) yes
C(11) C(12) 1.387(6) yes
C(11) C(16) 1.393(7) yes
C(12) C(13) 1.388(6) yes
C(13) C(14) 1.385(7) yes
C(14) C(15) 1.367(8) yes
C(15) C(16) 1.391(7) yes
C(17) C(18) 1.397(5) yes
C(17) C(22) 1.389(6) yes
C(18) C(19) 1.384(7) yes
C(19) C(20) 1.380(7) yes
C(20) C(21) 1.378(6) yes
C(21) C(22) 1.391(6) yes
C(23) C(24) 1.391(5) yes
C(23) C(28) 1.392(6) yes
C(24) C(25) 1.387(6) yes
C(25) C(26) 1.376(7) yes
C(26) C(27) 1.372(7) yes
C(27) C(28) 1.389(7) yes
C(29) C(30) 1.377(7) yes
C(29) C(34) 1.389(7) yes
C(30) C(31) 1.386(6) yes
C(31) C(32) 1.365(9) yes
C(32) C(33) 1.367(9) yes
C(33) C(34) 1.388(7) yes
C(35) C(36) 1.403(7) yes
C(35) C(40) 1.403(8) yes
C(36) C(37) 1.381(9) yes
C(37) C(38) 1.381(11) yes
C(38) C(39) 1.387(8) yes
C(39) C(40) 1.381(8) yes
C(41) C(42) 1.388(6) yes
C(41) C(46) 1.388(6) yes
C(42) C(43) 1.392(7) yes
C(43) C(44) 1.371(7) yes
C(44) C(45) 1.381(8) yes
C(45) C(46) 1.392(7) yes
C(3) H(1) 0.950 no
C(4) H(2) 0.950 no
C(5) H(3) 0.950 no
C(6) H(4) 0.950 no
C(7) H(5) 0.980 no
C(7) H(6) 0.980 no
C(7) H(7) 0.980 no
C(8) H(8) 0.980 no
C(8) H(9) 0.980 no
C(8) H(10) 0.980 no
C(9) H(11) 0.980 no
C(9) H(12) 0.980 no
C(9) H(13) 0.980 no
C(10) H(14) 0.980 no
C(10) H(15) 0.980 no
C(10) H(16) 0.980 no
C(12) H(17) 0.950 no
C(13) H(18) 0.950 no
C(14) H(19) 0.950 no
C(15) H(20) 0.950 no
C(16) H(21) 0.950 no
C(18) H(22) 0.950 no
C(19) H(23) 0.950 no
C(20) H(24) 0.950 no
C(21) H(25) 0.950 no
C(22) H(26) 0.950 no
C(24) H(27) 0.950 no
C(25) H(28) 0.950 no
C(26) H(29) 0.950 no
C(27) H(30) 0.950 no
C(28) H(31) 0.950 no
C(30) H(32) 0.950 no
C(31) H(33) 0.950 no
C(32) H(34) 0.950 no
C(33) H(35) 0.950 no
C(34) H(36) 0.950 no
C(36) H(37) 0.950 no
C(37) H(38) 0.950 no
C(38) H(39) 0.950 no
C(39) H(40) 0.950 no
C(40) H(41) 0.950 no
C(42) H(42) 0.950 no
C(43) H(43) 0.950 no
C(44) H(44) 0.950 no
C(45) H(45) 0.950 no
C(46) H(46) 0.950 no

loop_
_geom_contact_atom_site_label_1
_geom_contact_atom_site_label_2
_geom_contact_distance
_geom_contact_site_symmetry_2
Rh(1) C(1) 3.456(4) .
Rh(1) C(2) 3.470(5) .
Rh(1) C(7) 3.386(4) .
Rh(1) C(8) 3.595(4) .
Rh(1) C(10) 3.430(8) .
Rh(1) C(23) 3.511(4) .
Rh(1) C(24) 3.592(4) .
Rh(1) C(41) 3.298(4) .
P(1) C(12) 2.833(4) .
P(1) C(16) 2.811(5) .
P(1) C(18) 2.768(4) .
P(1) C(22) 2.864(4) .
P(1) C(24) 2.791(4) .
P(1) C(28) 2.834(4) .
P(2) C(30) 2.822(4) .
P(2) C(34) 2.814(4) .
P(2) C(36) 2.751(5) .
P(2) C(40) 2.865(5) .
P(2) C(42) 2.807(5) .
P(2) C(46) 2.817(4) .
Si(1) Si(2) 3.0767(19) .
Si(1) C(2) 2.799(5) .
Si(1) C(6) 2.910(5) .
Si(2) Si(1) 3.0767(19) .
Si(2) C(1) 2.795(4) .
Si(2) C(3) 2.934(6) .
C(1) Rh(1) 3.456(4) .
C(1) Si(2) 2.795(4) .
C(1) C(3) 2.409(7) .
C(1) C(4) 2.792(7) .
C(1) C(5) 2.432(6) .
C(1) C(7) 3.104(6) .
C(1) C(8) 2.967(5) .
C(2) Rh(1) 3.470(5) .
C(2) Si(1) 2.799(5) .
C(2) C(4) 2.430(7) .
C(2) C(5) 2.799(7) .
C(2) C(6) 2.415(7) .
C(2) C(9) 3.074(10) .
C(2) C(10) 2.982(9) .
C(3) Si(2) 2.934(6) .
C(3) C(1) 2.409(7) .
C(3) C(5) 2.391(8) .
C(3) C(6) 2.760(7) .
C(3) C(9) 3.574(10) .
C(3) C(10) 3.536(12) .
C(3) C(33) 3.416(7) 4_555
C(4) C(1) 2.792(7) .
C(4) C(2) 2.430(7) .
C(4) C(6) 2.389(7) .
C(4) C(32) 3.591(7) 4_555
C(5) C(1) 2.432(6) .
C(5) C(2) 2.799(7) .
C(5) C(3) 2.391(8) .
C(6) Si(1) 2.910(5) .
C(6) C(2) 2.415(7) .
C(6) C(3) 2.760(7) .
C(6) C(4) 2.389(7) .
C(6) C(8) 3.415(6) .
C(7) Rh(1) 3.386(4) .
C(7) C(1) 3.104(6) .
C(7) C(8) 2.960(6) .
C(8) Rh(1) 3.595(4) .
C(8) C(1) 2.967(5) .
C(8) C(6) 3.415(6) .
C(8) C(7) 2.960(6) .
C(8) C(30) 3.403(6) .
C(9) C(2) 3.074(10) .
C(9) C(3) 3.574(10) .
C(9) C(10) 2.974(12) .
C(9) C(24) 3.572(10) .
C(10) Rh(1) 3.430(8) .
C(10) C(2) 2.982(9) .
C(10) C(3) 3.536(12) .
C(10) C(9) 2.974(12) .
C(11) C(13) 2.421(6) .
C(11) C(14) 2.806(5) .
C(11) C(15) 2.419(6) .
C(11) C(17) 2.813(5) .
C(11) C(18) 3.334(6) .
C(11) C(23) 2.850(5) .
C(11) C(28) 3.120(6) .
C(12) P(1) 2.833(4) .
C(12) C(14) 2.402(6) .
C(12) C(15) 2.745(8) .
C(12) C(16) 2.378(8) .
C(12) C(17) 3.001(5) .
C(12) C(18) 3.340(6) .
C(12) C(28) 3.430(6) .
C(13) C(11) 2.421(6) .
C(13) C(15) 2.373(8) .
C(13) C(16) 2.758(8) .
C(14) C(11) 2.806(5) .
C(14) C(12) 2.402(6) .
C(14) C(16) 2.401(7) .
C(15) C(11) 2.419(6) .
C(15) C(12) 2.745(8) .
C(15) C(13) 2.373(8) .
C(15) C(34) 3.587(8) 4_555
C(16) P(1) 2.811(5) .
C(16) C(12) 2.378(8) .
C(16) C(13) 2.758(8) .
C(16) C(14) 2.401(7) .
C(17) C(11) 2.813(5) .
C(17) C(12) 3.001(5) .
C(17) C(19) 2.418(5) .
C(17) C(20) 2.793(6) .
C(17) C(21) 2.416(6) .
C(17) C(23) 2.863(5) .
C(17) C(28) 3.480(5) .
C(18) P(1) 2.768(4) .
C(18) C(11) 3.334(6) .
C(18) C(12) 3.340(6) .
C(18) C(20) 2.396(7) .
C(18) C(21) 2.761(7) .
C(18) C(22) 2.390(6) .
C(18) C(35) 3.487(6) .
C(18) C(36) 3.310(6) .
C(19) C(17) 2.418(5) .
C(19) C(21) 2.387(6) .
C(19) C(22) 2.763(6) .
C(20) C(17) 2.793(6) .
C(20) C(18) 2.396(7) .
C(20) C(22) 2.399(6) .
C(21) C(17) 2.416(6) .
C(21) C(18) 2.761(7) .
C(21) C(19) 2.387(6) .
C(22) P(1) 2.864(4) .
C(22) C(18) 2.390(6) .
C(22) C(19) 2.763(6) .
C(22) C(20) 2.399(6) .
C(22) C(23) 3.095(5) .
C(22) C(28) 3.395(5) .
C(23) Rh(1) 3.511(4) .
C(23) C(11) 2.850(5) .
C(23) C(17) 2.863(5) .
C(23) C(22) 3.095(5) .
C(23) C(25) 2.410(6) .
C(23) C(26) 2.789(6) .
C(23) C(27) 2.417(6) .
C(24) Rh(1) 3.592(4) .
C(24) P(1) 2.791(4) .
C(24) C(9) 3.572(10) .
C(24) C(26) 2.398(7) .
C(24) C(27) 2.762(7) .
C(24) C(28) 2.390(6) .
C(24) C(42) 3.472(6) .
C(25) C(23) 2.410(6) .
C(25) C(27) 2.378(7) .
C(25) C(28) 2.755(6) .
C(26) C(23) 2.789(6) .
C(26) C(24) 2.398(7) .
C(26) C(28) 2.393(6) .
C(27) C(23) 2.417(6) .
C(27) C(24) 2.762(7) .
C(27) C(25) 2.378(7) .
C(28) P(1) 2.834(4) .
C(28) C(11) 3.120(6) .
C(28) C(12) 3.430(6) .
C(28) C(17) 3.480(5) .
C(28) C(22) 3.395(5) .
C(28) C(24) 2.390(6) .
C(28) C(25) 2.755(6) .
C(28) C(26) 2.393(6) .
C(29) C(31) 2.404(6) .
C(29) C(32) 2.777(6) .
C(29) C(33) 2.406(6) .
C(29) C(35) 2.821(6) .
C(29) C(36) 3.534(6) .
C(29) C(41) 2.829(6) .
C(29) C(46) 3.053(6) .
C(30) P(2) 2.822(4) .
C(30) C(8) 3.403(6) .
C(30) C(32) 2.383(7) .
C(30) C(33) 2.742(8) .
C(30) C(34) 2.377(8) .
C(30) C(46) 3.513(7) .
C(31) C(29) 2.404(6) .
C(31) C(33) 2.366(9) .
C(31) C(34) 2.753(8) .
C(32) C(4) 3.591(7) 4_454
C(32) C(29) 2.777(6) .
C(32) C(30) 2.383(7) .
C(32) C(34) 2.392(7) .
C(33) C(3) 3.416(7) 4_454
C(33) C(29) 2.406(6) .
C(33) C(30) 2.742(8) .
C(33) C(31) 2.366(9) .
C(34) P(2) 2.814(4) .
C(34) C(15) 3.587(8) 4_454
C(34) C(30) 2.377(8) .
C(34) C(31) 2.753(8) .
C(34) C(32) 2.392(7) .
C(34) C(35) 3.026(6) .
C(34) C(40) 3.379(7) .
C(34) C(41) 3.491(6) .
C(35) C(18) 3.487(6) .
C(35) C(29) 2.821(6) .
C(35) C(34) 3.026(6) .
C(35) C(37) 2.424(7) .
C(35) C(38) 2.808(8) .
C(35) C(39) 2.425(8) .
C(35) C(41) 2.918(6) .
C(35) C(42) 3.328(6) .
C(36) P(2) 2.751(5) .
C(36) C(18) 3.310(6) .
C(36) C(29) 3.534(6) .
C(36) C(38) 2.400(10) .
C(36) C(39) 2.765(9) .
C(36) C(40) 2.398(8) .
C(37) C(35) 2.424(7) .
C(37) C(39) 2.390(10) .
C(37) C(40) 2.763(8) .
C(38) C(35) 2.808(8) .
C(38) C(36) 2.400(10) .
C(38) C(40) 2.401(8) .
C(39) C(35) 2.425(8) .
C(39) C(36) 2.765(9) .
C(39) C(37) 2.390(10) .
C(40) P(2) 2.865(5) .
C(40) C(34) 3.379(7) .
C(40) C(36) 2.398(8) .
C(40) C(37) 2.763(8) .
C(40) C(38) 2.401(8) .
C(40) C(41) 3.223(6) .
C(40) C(42) 3.291(6) .
C(41) Rh(1) 3.298(4) .
C(41) C(29) 2.829(6) .
C(41) C(34) 3.491(6) .
C(41) C(35) 2.918(6) .
C(41) C(40) 3.223(6) .
C(41) C(43) 2.410(6) .
C(41) C(44) 2.798(6) .
C(41) C(45) 2.415(6) .
C(42) P(2) 2.807(5) .
C(42) C(24) 3.472(6) .
C(42) C(35) 3.328(6) .
C(42) C(40) 3.291(6) .
C(42) C(44) 2.405(7) .
C(42) C(45) 2.761(7) .
C(42) C(46) 2.387(6) .
C(43) C(41) 2.410(6) .
C(43) C(45) 2.373(7) .
C(43) C(46) 2.753(7) .
C(44) C(41) 2.798(6) .
C(44) C(42) 2.405(7) .
C(44) C(46) 2.407(7) .
C(45) C(41) 2.415(6) .
C(45) C(42) 2.761(7) .
C(45) C(43) 2.373(7) .
C(46) P(2) 2.817(4) .
C(46) C(29) 3.053(6) .
C(46) C(30) 3.513(7) .
C(46) C(42) 2.387(6) .
C(46) C(43) 2.753(7) .
C(46) C(44) 2.407(7) .
Rh(1) H(7) 3.261 .
Rh(1) H(10) 3.552 .
Rh(1) H(13) 3.598 .
Rh(1) H(16) 3.314 .
Rh(1) H(21) 3.392 .
Rh(1) H(27) 3.010 .
Rh(1) H(32) 3.295 .
Rh(1) H(37) 3.581 .
P(1) H(7) 3.503 .
P(1) H(13) 3.403 .
P(1) H(17) 2.923 .
P(1) H(21) 2.893 .
P(1) H(22) 2.821 .
P(1) H(26) 2.982 .
P(1) H(27) 2.866 .
P(1) H(31) 2.933 .
P(1) H(42) 3.493 .
P(2) H(10) 3.394 .
P(2) H(32) 2.908 .
P(2) H(36) 2.898 .
P(2) H(37) 2.810 .
P(2) H(41) 2.994 .
P(2) H(42) 2.892 .
P(2) H(46) 2.906 .
Si(1) H(4) 3.016 .
Si(1) H(5) 2.400 .
Si(1) H(6) 2.400 .
Si(1) H(7) 2.400 .
Si(1) H(8) 2.394 .
Si(1) H(9) 2.394 .
Si(1) H(10) 2.394 .
Si(1) H(32) 3.514 .
Si(1) H(37) 3.369 .
Si(2) H(1) 3.047 .
Si(2) H(11) 2.419 .
Si(2) H(12) 2.419 .
Si(2) H(13) 2.419 .
Si(2) H(14) 2.393 .
Si(2) H(15) 2.393 .
Si(2) H(16) 2.393 .
Si(2) H(21) 3.205 .
Si(2) H(27) 3.465 .
C(1) H(1) 3.265 .
C(1) H(3) 3.289 .
C(1) H(4) 2.055 .
C(1) H(5) 3.086 .
C(1) H(6) 3.483 .
C(1) H(9) 2.871 .
C(1) H(10) 3.400 .
C(1) H(30) 3.156 1_455
C(1) H(31) 3.588 1_455
C(1) H(35) 3.193 4_555
C(2) H(1) 2.052 .
C(2) H(2) 3.285 .
C(2) H(4) 3.270 .
C(2) H(12) 2.996 .
C(2) H(13) 3.529 .
C(2) H(14) 2.905 .
C(2) H(15) 3.382 .
C(2) H(21) 3.563 .
C(2) H(30) 2.954 1_455
C(2) H(35) 2.813 4_555
C(3) H(2) 2.031 .
C(3) H(3) 3.249 .
C(3) H(12) 3.111 .
C(3) H(14) 3.345 .
C(3) H(25) 3.465 4_455
C(3) H(30) 2.967 1_455
C(3) H(35) 2.836 4_555
C(4) H(1) 2.028 .
C(4) H(3) 2.025 .
C(4) H(4) 3.244 .
C(4) H(25) 3.413 4_455
C(4) H(30) 3.181 1_455
C(4) H(34) 3.115 4_555
C(4) H(35) 3.252 4_555
C(4) H(40) 3.176 4_455
C(4) H(41) 3.238 4_455
C(5) H(1) 3.245 .
C(5) H(2) 2.024 .
C(5) H(4) 2.031 .
C(5) H(30) 3.383 1_455
C(5) H(31) 3.270 1_455
C(5) H(34) 3.109 4_555
C(5) H(35) 3.576 4_555
C(5) H(40) 3.571 4_455
C(5) H(41) 3.194 4_455
C(5) H(43) 3.572 4_455
C(5) H(44) 3.376 2_555
C(6) H(2) 3.247 .
C(6) H(3) 2.035 .
C(6) H(5) 3.591 .
C(6) H(9) 2.909 .
C(6) H(30) 3.374 1_455
C(6) H(31) 3.068 1_455
C(6) H(35) 3.536 4_555
C(6) H(44) 3.117 2_555
C(7) H(4) 3.465 .
C(7) H(8) 2.878 .
C(7) H(9) 3.358 .
C(7) H(15) 3.377 2_555
C(7) H(16) 3.015 2_555
C(7) H(21) 3.460 .
C(7) H(22) 3.394 .
C(7) H(28) 3.188 2_555
C(7) H(37) 3.258 .
C(7) H(45) 3.483 2_555
C(8) H(4) 3.176 .
C(8) H(6) 2.853 .
C(8) H(7) 3.411 .
C(8) H(25) 3.463 1_455
C(8) H(26) 3.527 1_455
C(8) H(28) 3.350 2_555
C(8) H(32) 3.154 .
C(8) H(37) 3.162 .
C(9) H(1) 3.298 .
C(9) H(15) 2.854 .
C(9) H(16) 3.434 .
C(9) H(21) 2.964 .
C(9) H(27) 3.510 .
C(9) H(35) 3.487 4_555
C(9) H(36) 3.262 4_555
C(9) H(38) 3.341 2_545
C(10) H(1) 3.363 .
C(10) H(6) 3.596 2_545
C(10) H(7) 3.031 2_545
C(10) H(11) 2.913 .
C(10) H(12) 3.346 .
C(10) H(22) 3.066 2_545
C(10) H(23) 3.528 2_545
C(10) H(30) 3.500 1_455
C(10) H(32) 3.358 .
C(11) H(5) 3.516 .
C(11) H(7) 3.424 .
C(11) H(13) 3.431 .
C(11) H(17) 2.028 .
C(11) H(18) 3.273 .
C(11) H(20) 3.271 .
C(11) H(21) 2.038 .
C(11) H(22) 3.201 .
C(11) H(31) 2.718 .
C(12) H(4) 3.459 1_655
C(12) H(9) 3.524 1_655
C(12) H(18) 2.036 .
C(12) H(19) 3.263 .
C(12) H(21) 3.240 .
C(12) H(22) 3.385 .
C(12) H(29) 3.222 2_655
C(12) H(31) 2.699 .
C(13) H(3) 3.447 1_655
C(13) H(4) 3.145 1_655
C(13) H(17) 2.029 .
C(13) H(19) 2.039 .
C(13) H(20) 3.232 .
C(13) H(29) 3.331 2_655
C(13) H(31) 3.534 .
C(13) H(33) 3.206 2_555
C(14) H(3) 3.407 1_655
C(14) H(17) 3.255 .
C(14) H(18) 2.034 .
C(14) H(20) 2.013 .
C(14) H(21) 3.252 .
C(14) H(33) 3.463 2_555
C(14) H(46) 3.426 2_555
C(15) H(5) 3.599 .
C(15) H(18) 3.232 .
C(15) H(19) 2.022 .
C(15) H(21) 2.036 .
C(15) H(35) 3.546 4_555
C(15) H(36) 3.279 4_555
C(15) H(45) 3.108 2_555
C(15) H(46) 3.472 2_555
C(16) H(5) 3.049 .
C(16) H(7) 3.597 .
C(16) H(13) 2.874 .
C(16) H(17) 3.239 .
C(16) H(19) 3.260 .
C(16) H(20) 2.034 .
C(16) H(31) 3.579 .
C(16) H(35) 3.444 4_555
C(16) H(36) 3.462 4_555
C(16) H(45) 3.512 2_555
C(17) H(17) 2.516 .
C(17) H(22) 2.040 .
C(17) H(23) 3.273 .
C(17) H(25) 3.271 .
C(17) H(26) 2.033 .
C(17) H(31) 3.377 .
C(17) H(42) 2.939 .
C(18) H(7) 3.337 .
C(18) H(15) 3.047 2_555
C(18) H(17) 2.854 .
C(18) H(23) 2.032 .
C(18) H(24) 3.254 .
C(18) H(26) 3.251 .
C(18) H(37) 3.396 .
C(19) H(15) 3.297 2_555
C(19) H(17) 3.558 .
C(19) H(22) 2.029 .
C(19) H(24) 2.030 .
C(19) H(24) 3.548 3_665
C(19) H(25) 3.245 .
C(19) H(29) 3.548 2_655
C(20) H(1) 3.411 4_554
C(20) H(2) 3.133 4_554
C(20) H(22) 3.250 .
C(20) H(23) 2.029 .
C(20) H(25) 2.027 .
C(20) H(26) 3.253 .
C(20) H(39) 3.336 3_665
C(21) H(1) 3.469 4_554
C(21) H(2) 2.943 4_554
C(21) H(8) 3.563 1_655
C(21) H(9) 3.550 1_655
C(21) H(10) 3.317 1_655
C(21) H(23) 3.244 .
C(21) H(24) 2.028 .
C(21) H(26) 2.035 .
C(21) H(42) 3.464 .
C(22) H(2) 3.549 4_554
C(22) H(9) 3.332 1_655
C(22) H(10) 3.329 1_655
C(22) H(17) 3.036 .
C(22) H(22) 3.250 .
C(22) H(24) 3.258 .
C(22) H(25) 2.038 .
C(22) H(31) 3.357 .
C(22) H(33) 3.585 1_655
C(22) H(42) 2.803 .
C(23) H(13) 3.130 .
C(23) H(26) 2.626 .
C(23) H(27) 2.037 .
C(23) H(28) 3.265 .
C(23) H(30) 3.271 .
C(23) H(31) 2.037 .
C(24) H(6) 3.306 2_545
C(24) H(11) 3.171 .
C(24) H(13) 3.329 .
C(24) H(26) 3.312 .
C(24) H(28) 2.033 .
C(24) H(29) 3.256 .
C(24) H(31) 3.250 .
C(24) H(42) 3.556 .
C(25) H(6) 2.980 2_545
C(25) H(11) 3.523 .
C(25) H(18) 3.191 2_645
C(25) H(27) 2.033 .
C(25) H(29) 2.026 .
C(25) H(30) 3.236 .
C(25) H(33) 3.537 1_655
C(26) H(14) 3.506 1_655
C(26) H(17) 3.452 2_645
C(26) H(18) 3.127 2_645
C(26) H(27) 3.252 .
C(26) H(28) 2.023 .
C(26) H(30) 2.021 .
C(26) H(31) 3.247 .
C(26) H(33) 3.420 1_655
C(26) H(40) 3.303 4_555
C(27) H(14) 3.289 1_655
C(27) H(26) 3.571 .
C(27) H(28) 3.234 .
C(27) H(29) 2.023 .
C(27) H(31) 2.034 .
C(27) H(33) 3.567 1_655
C(27) H(40) 2.914 4_555
C(28) H(9) 3.507 1_655
C(28) H(17) 3.413 .
C(28) H(26) 2.798 .
C(28) H(27) 3.251 .
C(28) H(29) 3.252 .
C(28) H(30) 2.037 .
C(28) H(40) 3.228 4_555
C(29) H(10) 2.813 .
C(29) H(32) 2.022 .
C(29) H(33) 3.258 .
C(29) H(35) 3.261 .
C(29) H(36) 2.037 .
C(29) H(37) 3.561 .
C(29) H(46) 2.608 .
C(30) H(10) 2.459 .
C(30) H(25) 3.599 1_455
C(30) H(26) 3.544 1_455
C(30) H(33) 2.034 .
C(30) H(34) 3.242 .
C(30) H(36) 3.238 .
C(30) H(46) 2.779 .
C(31) H(10) 3.212 .
C(31) H(18) 3.247 2_545
C(31) H(19) 3.117 2_545
C(31) H(25) 3.304 1_455
C(31) H(26) 2.967 1_455
C(31) H(32) 2.030 .
C(31) H(34) 2.016 .
C(31) H(35) 3.222 .
C(31) H(43) 3.159 1_455
C(31) H(46) 3.523 .
C(32) H(19) 3.261 2_545
C(32) H(25) 3.130 1_455
C(32) H(26) 3.477 1_455
C(32) H(32) 3.236 .
C(32) H(33) 2.016 .
C(32) H(35) 2.015 .
C(32) H(36) 3.246 .
C(32) H(43) 2.900 1_455
C(32) H(44) 3.526 3_555
C(32) H(45) 3.402 3_555
C(33) H(1) 3.590 4_454
C(33) H(12) 3.424 4_454
C(33) H(20) 2.984 4_454
C(33) H(21) 3.389 4_454
C(33) H(25) 3.267 1_455
C(33) H(33) 3.224 .
C(33) H(34) 2.017 .
C(33) H(36) 2.037 .
C(33) H(45) 3.237 3_555
C(34) H(12) 3.289 4_454
C(34) H(20) 2.832 4_454
C(34) H(21) 3.554 4_454
C(34) H(25) 3.557 1_455
C(34) H(32) 3.237 .
C(34) H(34) 3.250 .
C(34) H(35) 2.035 .
C(34) H(41) 3.433 .
C(34) H(46) 3.274 .
C(35) H(22) 3.403 .
C(35) H(36) 2.570 .
C(35) H(37) 2.045 .
C(35) H(38) 3.278 .
C(35) H(40) 3.279 .
C(35) H(41) 2.045 .
C(35) H(42) 3.009 .
C(36) H(7) 3.515 .
C(36) H(8) 3.361 .
C(36) H(22) 2.932 .
C(36) H(36) 3.332 .
C(36) H(38) 2.028 .
C(36) H(39) 3.257 .
C(36) H(41) 3.260 .
C(37) H(22) 3.465 .
C(37) H(23) 3.268 .
C(37) H(37) 2.026 .
C(37) H(38) 3.197 3_565
C(37) H(39) 2.033 .
C(37) H(40) 3.248 .
C(38) H(11) 3.482 4_454
C(38) H(23) 3.475 .
C(38) H(24) 3.235 3_665
C(38) H(37) 3.252 .
C(38) H(38) 2.027 .
C(38) H(38) 3.433 3_565
C(38) H(40) 2.034 .
C(38) H(41) 3.255 .
C(39) H(2) 3.092 4_554
C(39) H(11) 3.591 4_454
C(39) H(13) 3.284 4_454
C(39) H(36) 3.393 .
C(39) H(38) 3.248 .
C(39) H(39) 2.038 .
C(39) H(41) 2.025 .
C(40) H(2) 3.001 4_554
C(40) H(3) 3.469 4_554
C(40) H(36) 2.614 .
C(40) H(37) 3.260 .
C(40) H(39) 3.259 .
C(40) H(40) 2.029 .
C(40) H(42) 2.956 .
C(41) H(27) 3.136 .
C(41) H(36) 3.484 .
C(41) H(41) 2.785 .
C(41) H(42) 2.035 .
C(41) H(43) 3.264 .
C(41) H(45) 3.269 .
C(41) H(46) 2.034 .
C(42) H(2) 3.531 4_554
C(42) H(3) 3.251 4_554
C(42) H(26) 3.534 .
C(42) H(27) 2.966 .
C(42) H(41) 2.736 .
C(42) H(43) 2.035 .
C(42) H(44) 3.264 .
C(42) H(46) 3.247 .
C(43) H(3) 3.156 4_554
C(43) H(27) 3.261 .
C(43) H(33) 3.499 1_655
C(43) H(34) 3.058 1_655
C(43) H(42) 2.039 .
C(43) H(44) 2.026 .
C(43) H(45) 3.231 .
C(44) H(4) 3.449 2_545
C(44) H(5) 3.526 2_545
C(44) H(19) 3.294 4_454
C(44) H(34) 3.472 3_555
C(44) H(42) 3.257 .
C(44) H(43) 2.017 .
C(44) H(45) 2.028 .
C(44) H(46) 3.260 .
C(45) H(5) 2.873 2_545
C(45) H(19) 3.058 4_454
C(45) H(20) 3.509 2_545
C(45) H(43) 3.231 .
C(45) H(44) 2.034 .
C(45) H(46) 2.038 .
C(46) H(5) 3.434 2_545
C(46) H(16) 3.529 .
C(46) H(19) 3.507 4_454
C(46) H(20) 3.387 4_454
C(46) H(27) 3.539 .
C(46) H(42) 3.248 .
C(46) H(44) 3.266 .
C(46) H(45) 2.038 .
H(1) Si(2) 3.047 .
H(1) C(1) 3.265 .
H(1) C(2) 2.052 .
H(1) C(4) 2.028 .
H(1) C(5) 3.245 .
H(1) C(9) 3.298 .
H(1) C(10) 3.363 .
H(1) C(20) 3.411 4_455
H(1) C(21) 3.469 4_455
H(1) C(33) 3.590 4_555
H(1) H(2) 2.325 .
H(1) H(12) 2.692 .
H(1) H(14) 3.292 .
H(1) H(15) 3.175 .
H(1) H(23) 2.952 2_545
H(1) H(24) 2.931 4_455
H(1) H(25) 3.035 4_455
H(1) H(30) 3.395 1_455
H(1) H(35) 3.156 4_555
H(2) C(2) 3.285 .
H(2) C(3) 2.031 .
H(2) C(5) 2.024 .
H(2) C(6) 3.247 .
H(2) C(20) 3.133 4_455
H(2) C(21) 2.943 4_455
H(2) C(22) 3.549 4_455
H(2) C(39) 3.092 4_455
H(2) C(40) 3.001 4_455
H(2) C(42) 3.531 4_455
H(2) H(1) 2.325 .
H(2) H(3) 2.325 .
H(2) H(24) 3.277 4_455
H(2) H(25) 2.950 4_455
H(2) H(34) 3.270 4_555
H(2) H(40) 2.875 4_455
H(2) H(41) 2.721 4_455
H(2) H(42) 2.911 4_455
H(3) C(1) 3.289 .
H(3) C(3) 3.249 .
H(3) C(4) 2.025 .
H(3) C(6) 2.035 .
H(3) C(13) 3.447 1_455
H(3) C(14) 3.407 1_455
H(3) C(40) 3.469 4_455
H(3) C(42) 3.251 4_455
H(3) C(43) 3.156 4_455
H(3) H(2) 2.325 .
H(3) H(4) 2.332 .
H(3) H(18) 3.595 1_455
H(3) H(19) 3.528 1_455
H(3) H(31) 3.440 1_455
H(3) H(34) 3.255 4_555
H(3) H(40) 3.579 4_455
H(3) H(41) 2.637 4_455
H(3) H(42) 3.273 4_455
H(3) H(43) 3.106 4_455
H(3) H(44) 3.303 2_555
H(4) Si(1) 3.016 .
H(4) C(1) 2.055 .
H(4) C(2) 3.270 .
H(4) C(4) 3.244 .
H(4) C(5) 2.031 .
H(4) C(7) 3.465 .
H(4) C(8) 3.176 .
H(4) C(12) 3.459 1_455
H(4) C(13) 3.145 1_455
H(4) C(44) 3.449 2_555
H(4) H(3) 2.332 .
H(4) H(5) 3.459 .
H(4) H(6) 3.270 .
H(4) H(9) 2.540 .
H(4) H(17) 3.391 1_455
H(4) H(18) 2.836 1_455
H(4) H(28) 3.060 2_555
H(4) H(31) 3.124 1_455
H(4) H(44) 2.824 2_555
H(5) Si(1) 2.400 .
H(5) C(1) 3.086 .
H(5) C(6) 3.591 .
H(5) C(11) 3.516 .
H(5) C(15) 3.599 .
H(5) C(16) 3.049 .
H(5) C(44) 3.526 2_555
H(5) C(45) 2.873 2_555
H(5) C(46) 3.434 2_555
H(5) H(4) 3.459 .
H(5) H(6) 1.600 .
H(5) H(7) 1.600 .
H(5) H(16) 2.990 2_555
H(5) H(21) 2.870 .
H(5) H(28) 3.577 2_555
H(5) H(45) 2.547 2_555
H(5) H(46) 3.520 2_555
H(6) Si(1) 2.400 .
H(6) C(1) 3.483 .
H(6) C(8) 2.853 .
H(6) C(10) 3.596 2_555
H(6) C(24) 3.306 2_555
H(6) C(25) 2.980 2_555
H(6) H(4) 3.270 .
H(6) H(5) 1.600 .
H(6) H(7) 1.600 .
H(6) H(8) 2.583 .
H(6) H(9) 3.082 .
H(6) H(11) 3.465 2_555
H(6) H(15) 3.374 2_555
H(6) H(16) 2.975 2_555
H(6) H(27) 2.924 2_555
H(6) H(28) 2.262 2_555
H(6) H(37) 3.367 .
H(7) Rh(1) 3.261 .
H(7) P(1) 3.503 .
H(7) Si(1) 2.400 .
H(7) C(8) 3.411 .
H(7) C(10) 3.031 2_555
H(7) C(11) 3.424 .
H(7) C(16) 3.597 .
H(7) C(18) 3.337 .
H(7) C(36) 3.515 .
H(7) H(5) 1.600 .
H(7) H(6) 1.600 .
H(7) H(8) 3.157 .
H(7) H(15) 2.608 2_555
H(7) H(16) 2.582 2_555
H(7) H(21) 3.570 .
H(7) H(22) 2.427 .
H(7) H(37) 2.720 .
H(8) Si(1) 2.394 .
H(8) C(7) 2.878 .
H(8) C(21) 3.563 1_455
H(8) C(36) 3.361 .
H(8) H(6) 2.583 .
H(8) H(7) 3.157 .
H(8) H(9) 1.600 .
H(8) H(10) 1.600 .
H(8) H(25) 3.303 1_455
H(8) H(28) 3.020 2_555
H(8) H(37) 2.544 .
H(9) Si(1) 2.394 .
H(9) C(1) 2.871 .
H(9) C(6) 2.909 .
H(9) C(7) 3.358 .
H(9) C(12) 3.524 1_455
H(9) C(21) 3.550 1_455
H(9) C(22) 3.332 1_455
H(9) C(28) 3.507 1_455
H(9) H(4) 2.540 .
H(9) H(6) 3.082 .
H(9) H(8) 1.600 .
H(9) H(10) 1.600 .
H(9) H(17) 2.840 1_455
H(9) H(25) 3.594 1_455
H(9) H(26) 3.219 1_455
H(9) H(28) 2.980 2_555
H(9) H(31) 2.846 1_455
H(10) Rh(1) 3.552 .
H(10) P(2) 3.394 .
H(10) Si(1) 2.394 .
H(10) C(1) 3.400 .
H(10) C(21) 3.317 1_455
H(10) C(22) 3.329 1_455
H(10) C(29) 2.813 .
H(10) C(30) 2.459 .
H(10) C(31) 3.212 .
H(10) H(8) 1.600 .
H(10) H(9) 1.600 .
H(10) H(25) 2.958 1_455
H(10) H(26) 2.976 1_455
H(10) H(31) 3.579 1_455
H(10) H(32) 2.311 .
H(10) H(33) 3.544 .
H(10) H(37) 3.335 .
H(11) Si(2) 2.419 .
H(11) C(10) 2.913 .
H(11) C(24) 3.171 .
H(11) C(25) 3.523 .
H(11) C(38) 3.482 4_555
H(11) C(39) 3.591 4_555
H(11) H(6) 3.465 2_545
H(11) H(12) 1.600 .
H(11) H(13) 1.600 .
H(11) H(15) 2.614 .
H(11) H(16) 3.195 .
H(11) H(27) 3.136 .
H(11) H(38) 2.931 2_545
H(11) H(39) 3.386 4_555
H(11) H(40) 3.587 4_555
H(12) Si(2) 2.419 .
H(12) C(2) 2.996 .
H(12) C(3) 3.111 .
H(12) C(10) 3.346 .
H(12) C(33) 3.424 4_555
H(12) C(34) 3.289 4_555
H(12) H(1) 2.692 .
H(12) H(11) 1.600 .
H(12) H(13) 1.600 .
H(12) H(15) 3.052 .
H(12) H(21) 3.293 .
H(12) H(35) 3.022 4_555
H(12) H(36) 2.742 4_555
H(12) H(38) 2.857 2_545
H(13) Rh(1) 3.598 .
H(13) P(1) 3.403 .
H(13) Si(2) 2.419 .
H(13) C(2) 3.529 .
H(13) C(11) 3.431 .
H(13) C(16) 2.874 .
H(13) C(23) 3.130 .
H(13) C(24) 3.329 .
H(13) C(39) 3.284 4_555
H(13) H(11) 1.600 .
H(13) H(12) 1.600 .
H(13) H(21) 2.267 .
H(13) H(27) 3.466 .
H(13) H(35) 3.393 4_555
H(13) H(36) 2.888 4_555
H(13) H(40) 3.223 4_555
H(14) Si(2) 2.393 .
H(14) C(2) 2.905 .
H(14) C(3) 3.345 .
H(14) C(26) 3.506 1_455
H(14) C(27) 3.289 1_455
H(14) H(1) 3.292 .
H(14) H(15) 1.600 .
H(14) H(16) 1.600 .
H(14) H(22) 3.149 2_545
H(14) H(23) 3.334 2_545
H(14) H(29) 3.070 1_455
H(14) H(30) 2.622 1_455
H(14) H(32) 2.923 .
H(15) Si(2) 2.393 .
H(15) C(2) 3.382 .
H(15) C(7) 3.377 2_545
H(15) C(9) 2.854 .
H(15) C(18) 3.047 2_545
H(15) C(19) 3.297 2_545
H(15) H(1) 3.175 .
H(15) H(6) 3.374 2_545
H(15) H(7) 2.608 2_545
H(15) H(11) 2.614 .
H(15) H(12) 3.052 .
H(15) H(14) 1.600 .
H(15) H(16) 1.600 .
H(15) H(22) 2.341 2_545
H(15) H(23) 2.853 2_545
H(15) H(37) 3.441 2_545
H(15) H(38) 3.353 2_545
H(16) Rh(1) 3.314 .
H(16) Si(2) 2.393 .
H(16) C(7) 3.015 2_545
H(16) C(9) 3.434 .
H(16) C(46) 3.529 .
H(16) H(5) 2.990 2_545
H(16) H(6) 2.975 2_545
H(16) H(7) 2.582 2_545
H(16) H(11) 3.195 .
H(16) H(14) 1.600 .
H(16) H(15) 1.600 .
H(16) H(22) 3.285 2_545
H(16) H(27) 3.240 .
H(16) H(32) 3.150 .
H(16) H(46) 3.259 .
H(17) P(1) 2.923 .
H(17) C(11) 2.028 .
H(17) C(13) 2.029 .
H(17) C(14) 3.255 .
H(17) C(16) 3.239 .
H(17) C(17) 2.516 .
H(17) C(18) 2.854 .
H(17) C(19) 3.558 .
H(17) C(22) 3.036 .
H(17) C(26) 3.452 2_655
H(17) C(28) 3.413 .
H(17) H(4) 3.391 1_655
H(17) H(9) 2.840 1_655
H(17) H(18) 2.327 .
H(17) H(22) 3.137 .
H(17) H(26) 3.407 .
H(17) H(28) 3.563 2_655
H(17) H(29) 2.631 2_655
H(17) H(31) 2.678 .
H(18) C(11) 3.273 .
H(18) C(12) 2.036 .
H(18) C(14) 2.034 .
H(18) C(15) 3.232 .
H(18) C(25) 3.191 2_655
H(18) C(26) 3.127 2_655
H(18) C(31) 3.247 2_555
H(18) H(3) 3.595 1_655
H(18) H(4) 2.836 1_655
H(18) H(17) 2.327 .
H(18) H(19) 2.342 .
H(18) H(28) 2.963 2_655
H(18) H(29) 2.859 2_655
H(18) H(33) 2.585 2_555
H(18) H(43) 3.586 2_655
H(19) C(12) 3.263 .
H(19) C(13) 2.039 .
H(19) C(15) 2.022 .
H(19) C(16) 3.260 .
H(19) C(31) 3.117 2_555
H(19) C(32) 3.261 2_555
H(19) C(44) 3.294 4_555
H(19) C(45) 3.058 4_555
H(19) C(46) 3.507 4_555
H(19) H(3) 3.528 1_655
H(19) H(18) 2.342 .
H(19) H(20) 2.316 .
H(19) H(33) 3.102 2_555
H(19) H(34) 3.345 2_555
H(19) H(44) 3.519 4_555
H(19) H(45) 3.137 4_555
H(19) H(46) 3.358 2_555
H(20) C(11) 3.271 .
H(20) C(13) 3.232 .
H(20) C(14) 2.013 .
H(20) C(16) 2.034 .
H(20) C(33) 2.984 4_555
H(20) C(34) 2.832 4_555
H(20) C(45) 3.509 2_555
H(20) C(46) 3.387 4_555
H(20) H(19) 2.316 .
H(20) H(21) 2.329 .
H(20) H(35) 2.957 4_555
H(20) H(36) 2.722 4_555
H(20) H(41) 3.582 4_555
H(20) H(45) 2.698 2_555
H(20) H(46) 3.438 2_555
H(20) H(46) 3.298 4_555
H(21) Rh(1) 3.392 .
H(21) P(1) 2.893 .
H(21) Si(2) 3.205 .
H(21) C(2) 3.563 .
H(21) C(7) 3.460 .
H(21) C(9) 2.964 .
H(21) C(11) 2.038 .
H(21) C(12) 3.240 .
H(21) C(14) 3.252 .
H(21) C(15) 2.036 .
H(21) C(33) 3.389 4_555
H(21) C(34) 3.554 4_555
H(21) H(5) 2.870 .
H(21) H(7) 3.570 .
H(21) H(12) 3.293 .
H(21) H(13) 2.267 .
H(21) H(20) 2.329 .
H(21) H(35) 2.746 4_555
H(21) H(36) 3.094 4_555
H(21) H(45) 3.415 2_555
H(22) P(1) 2.821 .
H(22) C(7) 3.394 .
H(22) C(10) 3.066 2_555
H(22) C(11) 3.201 .
H(22) C(12) 3.385 .
H(22) C(17) 2.040 .
H(22) C(19) 2.029 .
H(22) C(20) 3.250 .
H(22) C(22) 3.250 .
H(22) C(35) 3.403 .
H(22) C(36) 2.932 .
H(22) C(37) 3.465 .
H(22) H(7) 2.427 .
H(22) H(14) 3.149 2_555
H(22) H(15) 2.341 2_555
H(22) H(16) 3.285 2_555
H(22) H(17) 3.137 .
H(22) H(23) 2.327 .
H(22) H(37) 2.785 .
H(23) C(10) 3.528 2_555
H(23) C(17) 3.273 .
H(23) C(18) 2.032 .
H(23) C(20) 2.029 .
H(23) C(21) 3.244 .
H(23) C(37) 3.268 .
H(23) C(38) 3.475 .
H(23) H(1) 2.952 2_555
H(23) H(14) 3.334 2_555
H(23) H(15) 2.853 2_555
H(23) H(22) 2.327 .
H(23) H(24) 2.330 .
H(23) H(24) 2.870 3_665
H(23) H(38) 3.397 .
H(24) C(18) 3.254 .
H(24) C(19) 2.030 .
H(24) C(19) 3.548 3_665
H(24) C(21) 2.028 .
H(24) C(22) 3.258 .
H(24) C(38) 3.235 3_665
H(24) H(1) 2.931 4_554
H(24) H(2) 3.277 4_554
H(24) H(23) 2.330 .
H(24) H(23) 2.870 3_665
H(24) H(24) 3.197 3_665
H(24) H(25) 2.328 .
H(24) H(39) 2.722 3_665
H(25) C(3) 3.465 4_554
H(25) C(4) 3.413 4_554
H(25) C(8) 3.463 1_655
H(25) C(17) 3.271 .
H(25) C(19) 3.245 .
H(25) C(20) 2.027 .
H(25) C(22) 2.038 .
H(25) C(30) 3.599 1_655
H(25) C(31) 3.304 1_655
H(25) C(32) 3.130 1_655
H(25) C(33) 3.267 1_655
H(25) C(34) 3.557 1_655
H(25) H(1) 3.035 4_554
H(25) H(2) 2.950 4_554
H(25) H(8) 3.303 1_655
H(25) H(9) 3.594 1_655
H(25) H(10) 2.958 1_655
H(25) H(24) 2.328 .
H(25) H(26) 2.334 .
H(25) H(34) 3.451 1_655
H(26) P(1) 2.982 .
H(26) C(8) 3.527 1_655
H(26) C(17) 2.033 .
H(26) C(18) 3.251 .
H(26) C(20) 3.253 .
H(26) C(21) 2.035 .
H(26) C(23) 2.626 .
H(26) C(24) 3.312 .
H(26) C(27) 3.571 .
H(26) C(28) 2.798 .
H(26) C(30) 3.544 1_655
H(26) C(31) 2.967 1_655
H(26) C(32) 3.477 1_655
H(26) C(42) 3.534 .
H(26) H(9) 3.219 1_655
H(26) H(10) 2.976 1_655
H(26) H(17) 3.407 .
H(26) H(25) 2.334 .
H(26) H(31) 2.939 .
H(26) H(33) 2.730 1_655
H(26) H(42) 2.833 .
H(26) H(43) 3.533 .
H(27) Rh(1) 3.010 .
H(27) P(1) 2.866 .
H(27) Si(2) 3.465 .
H(27) C(9) 3.510 .
H(27) C(23) 2.037 .
H(27) C(25) 2.033 .
H(27) C(26) 3.252 .
H(27) C(28) 3.251 .
H(27) C(41) 3.136 .
H(27) C(42) 2.966 .
H(27) C(43) 3.261 .
H(27) C(46) 3.539 .
H(27) H(6) 2.924 2_545
H(27) H(11) 3.136 .
H(27) H(13) 3.466 .
H(27) H(16) 3.240 .
H(27) H(28) 2.330 .
H(27) H(42) 3.221 .
H(28) C(7) 3.188 2_545
H(28) C(8) 3.350 2_545
H(28) C(23) 3.265 .
H(28) C(24) 2.033 .
H(28) C(26) 2.023 .
H(28) C(27) 3.234 .
H(28) H(4) 3.060 2_545
H(28) H(5) 3.577 2_545
H(28) H(6) 2.262 2_545
H(28) H(8) 3.020 2_545
H(28) H(9) 2.980 2_545
H(28) H(17) 3.563 2_645
H(28) H(18) 2.963 2_645
H(28) H(27) 2.330 .
H(28) H(29) 2.324 .
H(29) C(12) 3.222 2_645
H(29) C(13) 3.331 2_645
H(29) C(19) 3.548 2_645
H(29) C(24) 3.256 .
H(29) C(25) 2.026 .
H(29) C(27) 2.023 .
H(29) C(28) 3.252 .
H(29) H(14) 3.070 1_655
H(29) H(17) 2.631 2_645
H(29) H(18) 2.859 2_645
H(29) H(28) 2.324 .
H(29) H(30) 2.322 .
H(30) C(1) 3.156 1_655
H(30) C(2) 2.954 1_655
H(30) C(3) 2.967 1_655
H(30) C(4) 3.181 1_655
H(30) C(5) 3.383 1_655
H(30) C(6) 3.374 1_655
H(30) C(10) 3.500 1_655
H(30) C(23) 3.271 .
H(30) C(25) 3.236 .
H(30) C(26) 2.021 .
H(30) C(28) 2.037 .
H(30) H(1) 3.395 1_655
H(30) H(14) 2.622 1_655
H(30) H(29) 2.322 .
H(30) H(31) 2.333 .
H(30) H(32) 3.477 1_655
H(30) H(40) 3.003 4_555
H(31) P(1) 2.933 .
H(31) C(1) 3.588 1_655
H(31) C(5) 3.270 1_655
H(31) C(6) 3.068 1_655
H(31) C(11) 2.718 .
H(31) C(12) 2.699 .
H(31) C(13) 3.534 .
H(31) C(16) 3.579 .
H(31) C(17) 3.377 .
H(31) C(22) 3.357 .
H(31) C(23) 2.037 .
H(31) C(24) 3.250 .
H(31) C(26) 3.247 .
H(31) C(27) 2.034 .
H(31) H(3) 3.440 1_655
H(31) H(4) 3.124 1_655
H(31) H(9) 2.846 1_655
H(31) H(10) 3.579 1_655
H(31) H(17) 2.678 .
H(31) H(26) 2.939 .
H(31) H(30) 2.333 .
H(31) H(40) 3.488 4_555
H(32) Rh(1) 3.295 .
H(32) P(2) 2.908 .
H(32) Si(1) 3.514 .
H(32) C(8) 3.154 .
H(32) C(10) 3.358 .
H(32) C(29) 2.022 .
H(32) C(31) 2.030 .
H(32) C(32) 3.236 .
H(32) C(34) 3.237 .
H(32) H(10) 2.311 .
H(32) H(14) 2.923 .
H(32) H(16) 3.150 .
H(32) H(30) 3.477 1_455
H(32) H(33) 2.329 .
H(32) H(46) 2.946 .
H(33) C(13) 3.206 2_545
H(33) C(14) 3.463 2_545
H(33) C(22) 3.585 1_455
H(33) C(25) 3.537 1_455
H(33) C(26) 3.420 1_455
H(33) C(27) 3.567 1_455
H(33) C(29) 3.258 .
H(33) C(30) 2.034 .
H(33) C(32) 2.016 .
H(33) C(33) 3.224 .
H(33) C(43) 3.499 1_455
H(33) H(10) 3.544 .
H(33) H(18) 2.585 2_545
H(33) H(19) 3.102 2_545
H(33) H(26) 2.730 1_455
H(33) H(32) 2.329 .
H(33) H(34) 2.315 .
H(33) H(43) 2.707 1_455
H(34) C(4) 3.115 4_454
H(34) C(5) 3.109 4_454
H(34) C(30) 3.242 .
H(34) C(31) 2.016 .
H(34) C(33) 2.017 .
H(34) C(34) 3.250 .
H(34) C(43) 3.058 1_455
H(34) C(44) 3.472 3_555
H(34) H(2) 3.270 4_454
H(34) H(3) 3.255 4_454
H(34) H(19) 3.345 2_545
H(34) H(25) 3.451 1_455
H(34) H(33) 2.315 .
H(34) H(35) 2.314 .
H(34) H(42) 3.578 1_455
H(34) H(43) 2.160 1_455
H(34) H(44) 2.818 3_555
H(34) H(45) 3.283 3_555
H(35) C(1) 3.193 4_454
H(35) C(2) 2.813 4_454
H(35) C(3) 2.836 4_454
H(35) C(4) 3.252 4_454
H(35) C(5) 3.576 4_454
H(35) C(6) 3.536 4_454
H(35) C(9) 3.487 4_454
H(35) C(15) 3.546 4_454
H(35) C(16) 3.444 4_454
H(35) C(29) 3.261 .
H(35) C(31) 3.222 .
H(35) C(32) 2.015 .
H(35) C(34) 2.035 .
H(35) H(1) 3.156 4_454
H(35) H(12) 3.022 4_454
H(35) H(13) 3.393 4_454
H(35) H(20) 2.957 4_454
H(35) H(21) 2.746 4_454
H(35) H(34) 2.314 .
H(35) H(36) 2.335 .
H(35) H(45) 2.975 3_555
H(36) P(2) 2.898 .
H(36) C(9) 3.262 4_454
H(36) C(15) 3.279 4_454
H(36) C(16) 3.462 4_454
H(36) C(29) 2.037 .
H(36) C(30) 3.238 .
H(36) C(32) 3.246 .
H(36) C(33) 2.037 .
H(36) C(35) 2.570 .
H(36) C(36) 3.332 .
H(36) C(39) 3.393 .
H(36) C(40) 2.614 .
H(36) C(41) 3.484 .
H(36) H(12) 2.742 4_454
H(36) H(13) 2.888 4_454
H(36) H(20) 2.722 4_454
H(36) H(21) 3.094 4_454
H(36) H(35) 2.335 .
H(36) H(41) 2.702 .
H(37) Rh(1) 3.581 .
H(37) P(2) 2.810 .
H(37) Si(1) 3.369 .
H(37) C(7) 3.258 .
H(37) C(8) 3.162 .
H(37) C(18) 3.396 .
H(37) C(29) 3.561 .
H(37) C(35) 2.045 .
H(37) C(37) 2.026 .
H(37) C(38) 3.252 .
H(37) C(40) 3.260 .
H(37) H(6) 3.367 .
H(37) H(7) 2.720 .
H(37) H(8) 2.544 .
H(37) H(10) 3.335 .
H(37) H(15) 3.441 2_555
H(37) H(22) 2.785 .
H(37) H(38) 2.320 .
H(38) C(9) 3.341 2_555
H(38) C(35) 3.278 .
H(38) C(36) 2.028 .
H(38) C(37) 3.197 3_565
H(38) C(38) 2.027 .
H(38) C(38) 3.433 3_565
H(38) C(39) 3.248 .
H(38) H(11) 2.931 2_555
H(38) H(12) 2.857 2_555
H(38) H(15) 3.353 2_555
H(38) H(23) 3.397 .
H(38) H(37) 2.320 .
H(38) H(38) 2.918 3_565
H(38) H(39) 2.331 .
H(38) H(39) 3.341 3_565
H(39) C(20) 3.336 3_665
H(39) C(36) 3.257 .
H(39) C(37) 2.033 .
H(39) C(39) 2.038 .
H(39) C(40) 3.259 .
H(39) H(11) 3.386 4_454
H(39) H(24) 2.722 3_665
H(39) H(38) 2.331 .
H(39) H(38) 3.341 3_565
H(39) H(40) 2.339 .
H(40) C(4) 3.176 4_554
H(40) C(5) 3.571 4_554
H(40) C(26) 3.303 4_454
H(40) C(27) 2.914 4_454
H(40) C(28) 3.228 4_454
H(40) C(35) 3.279 .
H(40) C(37) 3.248 .
H(40) C(38) 2.034 .
H(40) C(40) 2.029 .
H(40) H(2) 2.875 4_554
H(40) H(3) 3.579 4_554
H(40) H(11) 3.587 4_454
H(40) H(13) 3.223 4_454
H(40) H(30) 3.003 4_454
H(40) H(31) 3.488 4_454
H(40) H(39) 2.339 .
H(40) H(41) 2.321 .
H(41) P(2) 2.994 .
H(41) C(4) 3.238 4_554
H(41) C(5) 3.194 4_554
H(41) C(34) 3.433 .
H(41) C(35) 2.045 .
H(41) C(36) 3.260 .
H(41) C(38) 3.255 .
H(41) C(39) 2.025 .
H(41) C(41) 2.785 .
H(41) C(42) 2.736 .
H(41) H(2) 2.721 4_554
H(41) H(3) 2.637 4_554
H(41) H(20) 3.582 4_454
H(41) H(36) 2.702 .
H(41) H(40) 2.321 .
H(41) H(42) 2.579 .
H(42) P(1) 3.493 .
H(42) P(2) 2.892 .
H(42) C(17) 2.939 .
H(42) C(21) 3.464 .
H(42) C(22) 2.803 .
H(42) C(24) 3.556 .
H(42) C(35) 3.009 .
H(42) C(40) 2.956 .
H(42) C(41) 2.035 .
H(42) C(43) 2.039 .
H(42) C(44) 3.257 .
H(42) C(46) 3.248 .
H(42) H(2) 2.911 4_554
H(42) H(3) 3.273 4_554
H(42) H(26) 2.833 .
H(42) H(27) 3.221 .
H(42) H(34) 3.578 1_655
H(42) H(41) 2.579 .
H(42) H(43) 2.333 .
H(43) C(5) 3.572 4_554
H(43) C(31) 3.159 1_655
H(43) C(32) 2.900 1_655
H(43) C(41) 3.264 .
H(43) C(42) 2.035 .
H(43) C(44) 2.017 .
H(43) C(45) 3.231 .
H(43) H(3) 3.106 4_554
H(43) H(18) 3.586 2_645
H(43) H(26) 3.533 .
H(43) H(33) 2.707 1_655
H(43) H(34) 2.160 1_655
H(43) H(42) 2.333 .
H(43) H(44) 2.321 .
H(43) H(44) 3.219 3_655
H(44) C(5) 3.376 2_545
H(44) C(6) 3.117 2_545
H(44) C(32) 3.526 3_555
H(44) C(42) 3.264 .
H(44) C(43) 2.026 .
H(44) C(45) 2.034 .
H(44) C(46) 3.266 .
H(44) H(3) 3.303 2_545
H(44) H(4) 2.824 2_545
H(44) H(19) 3.519 4_454
H(44) H(34) 2.818 3_555
H(44) H(43) 2.321 .
H(44) H(43) 3.219 3_655
H(44) H(44) 3.420 3_655
H(44) H(45) 2.334 .
H(45) C(7) 3.483 2_545
H(45) C(15) 3.108 2_545
H(45) C(16) 3.512 2_545
H(45) C(32) 3.402 3_555
H(45) C(33) 3.237 3_555
H(45) C(41) 3.269 .
H(45) C(43) 3.231 .
H(45) C(44) 2.028 .
H(45) C(46) 2.038 .
H(45) H(5) 2.547 2_545
H(45) H(19) 3.137 4_454
H(45) H(20) 2.698 2_545
H(45) H(21) 3.415 2_545
H(45) H(34) 3.283 3_555
H(45) H(35) 2.975 3_555
H(45) H(44) 2.334 .
H(45) H(46) 2.335 .
H(46) P(2) 2.906 .
H(46) C(14) 3.426 2_545
H(46) C(15) 3.472 2_545
H(46) C(29) 2.608 .
H(46) C(30) 2.779 .
H(46) C(31) 3.523 .
H(46) C(34) 3.274 .
H(46) C(41) 2.034 .
H(46) C(42) 3.247 .
H(46) C(44) 3.260 .
H(46) C(45) 2.038 .
H(46) H(5) 3.520 2_545
H(46) H(16) 3.259 .
H(46) H(19) 3.358 2_545
H(46) H(20) 3.438 2_545
H(46) H(20) 3.298 4_454
H(46) H(32) 2.946 .
H(46) H(45) 2.335 .

loop_
_geom_torsion_atom_site_label_1
_geom_torsion_atom_site_label_2
_geom_torsion_atom_site_label_3
_geom_torsion_atom_site_label_4
_geom_torsion
P(1) Rh(1) P(2) C(29) -178.49(15)
P(1) Rh(1) P(2) C(35) -49.20(19)
P(1) Rh(1) P(2) C(41) 71.04(15)
P(2) Rh(1) P(1) C(11) 143.03(14)
P(2) Rh(1) P(1) C(17) 20.63(15)
P(2) Rh(1) P(1) C(23) -98.92(14)
P(1) Rh(1) Si(1) C(1) -105.37(14)
P(1) Rh(1) Si(1) C(7) 16.62(17)
P(1) Rh(1) Si(1) C(8) 133.72(16)
Si(1) Rh(1) P(1) C(11) 28.08(15)
Si(1) Rh(1) P(1) C(17) -94.33(15)
Si(1) Rh(1) P(1) C(23) 146.12(14)
P(1) Rh(1) Si(2) C(2) 116.84(17)
P(1) Rh(1) Si(2) C(9) -9.5(3)
P(1) Rh(1) Si(2) C(10) -128.1(3)
Si(2) Rh(1) P(1) C(11) -64.24(15)
Si(2) Rh(1) P(1) C(17) 173.36(15)
Si(2) Rh(1) P(1) C(23) 53.80(15)
P(2) Rh(1) Si(1) C(1) 138.45(13)
P(2) Rh(1) Si(1) C(7) -99.57(17)
P(2) Rh(1) Si(1) C(8) 17.54(17)
Si(1) Rh(1) P(2) C(29) -54.13(16)
Si(1) Rh(1) P(2) C(35) 75.17(18)
Si(1) Rh(1) P(2) C(41) -164.60(14)
P(2) Rh(1) Si(2) C(2) -103.86(18)
P(2) Rh(1) Si(2) C(9) 129.8(3)
P(2) Rh(1) Si(2) C(10) 11.2(3)
Si(2) Rh(1) P(2) C(29) 41.82(18)
Si(2) Rh(1) P(2) C(35) 171.12(19)
Si(2) Rh(1) P(2) C(41) -68.65(16)
Si(1) Rh(1) Si(2) C(2) -0.37(17)
Si(1) Rh(1) Si(2) C(9) -126.7(3)
Si(1) Rh(1) Si(2) C(10) 114.7(3)
Si(2) Rh(1) Si(1) C(1) 1.01(14)
Si(2) Rh(1) Si(1) C(7) 122.99(17)
Si(2) Rh(1) Si(1) C(8) -119.90(17)
Rh(1) P(1) C(11) C(12) -151.3(3)
Rh(1) P(1) C(11) C(16) 31.8(4)
Rh(1) P(1) C(17) C(18) 60.6(3)
Rh(1) P(1) C(17) C(22) -119.7(3)
Rh(1) P(1) C(23) C(24) 20.3(4)
Rh(1) P(1) C(23) C(28) -159.5(3)
C(11) P(1) C(17) C(18) -70.8(3)
C(11) P(1) C(17) C(22) 108.9(3)
C(17) P(1) C(11) C(12) -19.5(4)
C(17) P(1) C(11) C(16) 163.5(4)
C(11) P(1) C(23) C(24) 148.2(3)
C(11) P(1) C(23) C(28) -31.6(4)
C(23) P(1) C(11) C(12) 85.6(3)
C(23) P(1) C(11) C(16) -91.3(4)
C(17) P(1) C(23) C(24) -108.8(3)
C(17) P(1) C(23) C(28) 71.4(4)
C(23) P(1) C(17) C(18) -175.3(3)
C(23) P(1) C(17) C(22) 4.4(3)
Rh(1) P(2) C(29) C(30) -16.0(4)
Rh(1) P(2) C(29) C(34) 167.6(3)
Rh(1) P(2) C(35) C(36) -49.1(4)
Rh(1) P(2) C(35) C(40) 137.1(3)
Rh(1) P(2) C(41) C(42) -80.3(3)
Rh(1) P(2) C(41) C(46) 92.6(3)
C(29) P(2) C(35) C(36) 87.7(3)
C(29) P(2) C(35) C(40) -86.1(4)
C(35) P(2) C(29) C(30) -155.0(3)
C(35) P(2) C(29) C(34) 28.6(4)
C(29) P(2) C(41) C(42) 155.5(3)
C(29) P(2) C(41) C(46) -31.6(3)
C(41) P(2) C(29) C(30) 96.5(4)
C(41) P(2) C(29) C(34) -79.9(4)
C(35) P(2) C(41) C(42) 51.2(3)
C(35) P(2) C(41) C(46) -135.9(3)
C(41) P(2) C(35) C(36) -168.4(3)
C(41) P(2) C(35) C(40) 17.8(4)
Rh(1) Si(1) C(1) C(2) -1.8(3)
Rh(1) Si(1) C(1) C(6) -178.7(3)
C(7) Si(1) C(1) C(2) -122.0(3)
C(7) Si(1) C(1) C(6) 61.1(4)
C(8) Si(1) C(1) C(2) 127.4(3)
C(8) Si(1) C(1) C(6) -49.6(3)
Rh(1) Si(2) C(2) C(1) -0.6(4)
Rh(1) Si(2) C(2) C(3) 177.0(3)
C(9) Si(2) C(2) C(1) 131.6(4)
C(9) Si(2) C(2) C(3) -50.8(5)
C(10) Si(2) C(2) C(1) -118.8(4)
C(10) Si(2) C(2) C(3) 58.8(5)
Si(1) C(1) C(2) Si(2) 1.5(4)
Si(1) C(1) C(2) C(3) -176.2(3)
Si(1) C(1) C(6) C(5) 175.2(3)
C(2) C(1) C(6) C(5) -1.7(6)
C(6) C(1) C(2) Si(2) 178.6(3)
C(6) C(1) C(2) C(3) 0.8(6)
Si(2) C(2) C(3) C(4) -176.9(4)
C(1) C(2) C(3) C(4) 0.6(7)
C(2) C(3) C(4) C(5) -1.3(8)
C(3) C(4) C(5) C(6) 0.4(7)
C(4) C(5) C(6) C(1) 1.1(6)
P(1) C(11) C(12) C(13) -175.9(3)
P(1) C(11) C(16) C(15) 175.3(4)
C(12) C(11) C(16) C(15) -1.8(7)
C(16) C(11) C(12) C(13) 1.1(6)
C(11) C(12) C(13) C(14) -0.1(5)
C(12) C(13) C(14) C(15) -0.2(6)
C(13) C(14) C(15) C(16) -0.4(8)
C(14) C(15) C(16) C(11) 1.5(8)
P(1) C(17) C(18) C(19) 177.9(3)
P(1) C(17) C(22) C(21) -178.6(2)
C(18) C(17) C(22) C(21) 1.1(5)
C(22) C(17) C(18) C(19) -1.8(5)
C(17) C(18) C(19) C(20) 1.2(6)
C(18) C(19) C(20) C(21) 0.1(5)
C(19) C(20) C(21) C(22) -0.9(6)
C(20) C(21) C(22) C(17) 0.3(5)
P(1) C(23) C(24) C(25) 179.7(4)
P(1) C(23) C(28) C(27) -179.4(3)
C(24) C(23) C(28) C(27) 0.8(7)
C(28) C(23) C(24) C(25) -0.6(7)
C(23) C(24) C(25) C(26) 0.5(8)
C(24) C(25) C(26) C(27) -0.8(8)
C(25) C(26) C(27) C(28) 1.1(8)
C(26) C(27) C(28) C(23) -1.1(7)
P(2) C(29) C(30) C(31) -174.8(3)
P(2) C(29) C(34) C(33) 174.1(4)
C(30) C(29) C(34) C(33) -2.4(7)
C(34) C(29) C(30) C(31) 1.7(7)
C(29) C(30) C(31) C(32) -0.6(7)
C(30) C(31) C(32) C(33) 0.1(6)
C(31) C(32) C(33) C(34) -0.8(8)
C(32) C(33) C(34) C(29) 2.0(8)
P(2) C(35) C(36) C(37) -173.5(4)
P(2) C(35) C(40) C(39) 174.0(3)
C(36) C(35) C(40) C(39) 0.2(5)
C(40) C(35) C(36) C(37) 0.9(7)
C(35) C(36) C(37) C(38) -0.9(8)
C(36) C(37) C(38) C(39) -0.2(6)
C(37) C(38) C(39) C(40) 1.3(8)
C(38) C(39) C(40) C(35) -1.3(7)
P(2) C(41) C(42) C(43) 173.9(3)
P(2) C(41) C(46) C(45) -173.8(3)
C(42) C(41) C(46) C(45) -0.8(6)
C(46) C(41) C(42) C(43) 0.8(6)
C(41) C(42) C(43) C(44) -0.4(6)
C(42) C(43) C(44) C(45) -0.1(6)
C(43) C(44) C(45) C(46) 0.1(5)
C(44) C(45) C(46) C(41) 0.3(5)
